data_4324184
loop_
_publ_author_name
'Adam Duong'
'Thierry Maris'
'James D. Wuest'

_publ_section_title
;
 Using Pyridinyl-Substituted Diaminotriazines to Bind Pd(II) and Create
 Metallotectons for Engineering Hydrogen-Bonded Crystals
;
_journal_name_full 'Inorganic Chemistry'
_journal_page_first 5605
_journal_page_last 5618
_journal_paper_doi 10.1021/ic2003047
_journal_volume 50
_journal_year 2011
_chemical_compound_source 'Synthesized by the authors. See text'
_chemical_formula_moiety 'C8 H8 Cl2 N6 Pd'
_chemical_formula_sum 'C8 H8 Cl2 N6 Pd'
_chemical_formula_weight 365.50
_chemical_name_systematic
; 
 ? 
;
_space_group_IT_number 14
_symmetry_cell_setting monoclinic
_symmetry_space_group_name_Hall '-P 2yn'
_symmetry_space_group_name_H-M 'P 1 21/n 1'
_atom_sites_solution_hydrogens geom
_atom_sites_solution_primary direct
_atom_sites_solution_secondary difmap
_audit_creation_method SHELXL-97
_cell_angle_alpha 90.00
_cell_angle_beta 98.586(2)
_cell_angle_gamma 90.00
_cell_formula_units_Z 4
_cell_length_a 7.9908(3)
_cell_length_b 9.1500(4)
_cell_length_c 15.4450(6)
_cell_measurement_reflns_used 6591
_cell_measurement_temperature 150(2)
_cell_measurement_theta_max 72.40
_cell_measurement_theta_min 5.64
_cell_volume 1116.62(8)
_computing_cell_refinement 'APEX II (Bruker, 2006)'
_computing_data_collection 'APEX II (Bruker, 2006)'
_computing_data_reduction 'SAINT (Bruker, 2004)'
_computing_molecular_graphics 'SHELXTL (Bruker, 1997)'
_computing_publication_material 'UdMX (local program)'
_computing_structure_refinement 'SHELXL97 (Sheldrick, 1997)'
_computing_structure_solution 'SHELXS97 (Sheldrick, 1997)'
_diffrn_ambient_temperature 150(2)
_diffrn_detector_area_resol_mean 5.5
_diffrn_measured_fraction_theta_full 0.994
_diffrn_measured_fraction_theta_max 0.994
_diffrn_measurement_device_type 'Bruker Smart 6000'
_diffrn_measurement_method \w
_diffrn_radiation_monochromator 'Montel 200 optics'
_diffrn_radiation_source 'Rotating Anode'
_diffrn_radiation_type CuK\a
_diffrn_radiation_wavelength 1.54178
_diffrn_reflns_av_R_equivalents 0.051
_diffrn_reflns_av_sigmaI/netI 0.0324
_diffrn_reflns_limit_h_max 9
_diffrn_reflns_limit_h_min -9
_diffrn_reflns_limit_k_max 11
_diffrn_reflns_limit_k_min -11
_diffrn_reflns_limit_l_max 19
_diffrn_reflns_limit_l_min -19
_diffrn_reflns_number 14799
_diffrn_reflns_theta_full 73.04
_diffrn_reflns_theta_max 73.04
_diffrn_reflns_theta_min 5.64
_diffrn_standards_decay_% 0.00
_diffrn_standards_number 5
_exptl_absorpt_coefficient_mu 17.711
_exptl_absorpt_correction_T_max 1.0000
_exptl_absorpt_correction_T_min 0.5500
_exptl_absorpt_correction_type multi-scan
_exptl_absorpt_process_details 'Sadabs (Sheldrick,1996)'
_exptl_crystal_colour Colorless
_exptl_crystal_density_diffrn 2.174
_exptl_crystal_density_method 'not measured'
_exptl_crystal_description block
_exptl_crystal_F_000 712
_exptl_crystal_size_max 0.12
_exptl_crystal_size_mid 0.08
_exptl_crystal_size_min 0.08
_refine_diff_density_max 0.404
_refine_diff_density_min -0.833
_refine_diff_density_rms 0.104
_refine_ls_extinction_method none
_refine_ls_goodness_of_fit_ref 1.061
_refine_ls_hydrogen_treatment constr
_refine_ls_matrix_type full
_refine_ls_number_parameters 154
_refine_ls_number_reflns 2213
_refine_ls_number_restraints 0
_refine_ls_restrained_S_all 1.061
_refine_ls_R_factor_all 0.0290
_refine_ls_R_factor_gt 0.0263
_refine_ls_shift/su_max 0.002
_refine_ls_shift/su_mean 0.000
_refine_ls_structure_factor_coef Fsqd
_refine_ls_weighting_details 'calc w=1/[\s^2^(Fo^2^)+(0.0426P)^2^+0.3762P] where P=(Fo^2^+2Fc^2^)/3'
_refine_ls_weighting_scheme calc
_refine_ls_wR_factor_gt 0.0709
_refine_ls_wR_factor_ref 0.0721
_reflns_number_gt 2027
_reflns_number_total 2213
_reflns_threshold_expression I>2\s(I)
_cod_data_source_file COD_Inorg_Chem_50_2011_5605_5618.cif
_cod_data_source_block jw1263
_cod_original_sg_symbol_H-M P21/n
_cod_database_code 4324184

loop_
_symmetry_equiv_pos_as_xyz
'x, y, z'
'-x+1/2, y+1/2, -z+1/2'
'-x, -y, -z'
'x-1/2, -y-1/2, z-1/2'

loop_
_atom_site_label
_atom_site_type_symbol
_atom_site_fract_x
_atom_site_fract_y
_atom_site_fract_z
_atom_site_U_iso_or_equiv
_atom_site_adp_type
_atom_site_occupancy
_atom_site_symmetry_multiplicity
_atom_site_calc_flag
_atom_site_refinement_flags
Pd1 Pd 0.65284(3) 0.40682(2) 0.577696(13) 0.01846(10) Uani 1 1 d .
Cl2 Cl 0.59579(11) 0.49962(9) 0.70886(5) 0.02698(19) Uani 1 1 d .
Cl1 Cl 0.54358(11) 0.19147(9) 0.62000(5) 0.02972(19) Uani 1 1 d .
N5 N 0.7462(4) 0.7667(3) 0.63348(19) 0.0322(7) Uani 1 1 d .
H5A H 0.7653 0.8558 0.6540 0.039 Uiso 1 1 calc .
H5B H 0.6930 0.7032 0.6624 0.039 Uiso 1 1 calc .
C3 C 0.7963(4) 0.2303(4) 0.3060(2) 0.0257(7) Uani 1 1 d .
H3 H 0.8292 0.1982 0.2525 0.031 Uiso 1 1 calc R
N2 N 0.7646(3) 0.5889(3) 0.52840(17) 0.0183(5) Uani 1 1 d .
C5 C 0.7856(4) 0.4127(3) 0.4150(2) 0.0190(6) Uani 1 1 d .
N1 N 0.7023(3) 0.3222(3) 0.46276(16) 0.0197(5) Uani 1 1 d .
N3 N 0.8773(3) 0.8283(3) 0.51772(17) 0.0214(6) Uani 1 1 d .
C8 C 0.7970(4) 0.7284(3) 0.5596(2) 0.0213(6) Uani 1 1 d .
N6 N 1.0102(4) 0.8810(3) 0.40053(19) 0.0284(7) Uani 1 1 d .
H6A H 1.0323 0.9692 0.4219 0.034 Uiso 1 1 calc .
H6B H 1.0438 0.8553 0.3510 0.034 Uiso 1 1 calc .
C7 C 0.9265(4) 0.7869(3) 0.4430(2) 0.0204(6) Uani 1 1 d .
C4 C 0.8361(4) 0.3697(4) 0.3374(2) 0.0229(7) Uani 1 1 d .
H4 H 0.8974 0.4348 0.3059 0.027 Uiso 1 1 calc R
C2 C 0.7081(4) 0.1394(4) 0.3539(2) 0.0278(7) Uani 1 1 d .
H2 H 0.6778 0.0438 0.3332 0.033 Uiso 1 1 calc R
C6 C 0.8200(4) 0.5610(3) 0.4511(2) 0.0186(6) Uani 1 1 d .
N4 N 0.8992(3) 0.6516(3) 0.40615(16) 0.0214(6) Uani 1 1 d .
C1 C 0.6637(4) 0.1871(4) 0.4324(2) 0.0254(7) Uani 1 1 d .
H1 H 0.6046 0.1228 0.4654 0.030 Uiso 1 1 calc R

loop_
_atom_site_aniso_label
_atom_site_aniso_U_11
_atom_site_aniso_U_22
_atom_site_aniso_U_33
_atom_site_aniso_U_23
_atom_site_aniso_U_13
_atom_site_aniso_U_12
Pd1 0.02040(15) 0.01928(15) 0.01649(14) -0.00002(8) 0.00532(10) -0.00152(8)
Cl2 0.0387(5) 0.0259(4) 0.0188(4) 0.0007(3) 0.0122(3) 0.0004(3)
Cl1 0.0377(5) 0.0235(4) 0.0307(4) 0.0022(3) 0.0141(4) -0.0070(3)
N5 0.0477(19) 0.0232(15) 0.0311(16) -0.0113(12) 0.0235(15) -0.0152(13)
C3 0.0297(18) 0.0304(18) 0.0173(15) -0.0055(13) 0.0042(14) 0.0033(14)
N2 0.0223(14) 0.0166(13) 0.0168(13) 0.0013(9) 0.0058(11) -0.0021(10)
C5 0.0190(16) 0.0192(16) 0.0174(15) 0.0028(11) -0.0015(12) 0.0018(12)
N1 0.0236(14) 0.0192(13) 0.0167(12) -0.0015(10) 0.0040(11) -0.0016(11)
N3 0.0232(14) 0.0202(13) 0.0215(13) -0.0008(11) 0.0059(11) -0.0023(11)
C8 0.0216(16) 0.0212(15) 0.0219(15) -0.0020(12) 0.0054(13) -0.0021(12)
N6 0.0454(18) 0.0188(14) 0.0245(14) 0.0014(11) 0.0169(14) -0.0042(13)
C7 0.0225(16) 0.0192(16) 0.0195(15) 0.0034(12) 0.0030(13) 0.0022(12)
C4 0.0260(17) 0.0270(16) 0.0165(15) 0.0020(13) 0.0061(13) 0.0041(14)
C2 0.0325(19) 0.0229(17) 0.0270(17) -0.0062(14) 0.0016(15) -0.0022(14)
C6 0.0209(16) 0.0185(15) 0.0163(15) 0.0008(12) 0.0027(13) 0.0023(12)
N4 0.0273(14) 0.0196(14) 0.0178(13) 0.0003(10) 0.0051(11) 0.0013(11)
C1 0.0285(18) 0.0231(16) 0.0249(17) -0.0036(13) 0.0051(14) -0.0053(13)

loop_
_atom_type_symbol
_atom_type_description
_atom_type_scat_dispersion_real
_atom_type_scat_dispersion_imag
_atom_type_scat_source
C C 0.0181 0.0091 'International Tables Vol C Tables 4.2.6.8 and 6.1.1.4'
H H 0.0000 0.0000 'International Tables Vol C Tables 4.2.6.8 and 6.1.1.4'
N N 0.0311 0.0180 'International Tables Vol C Tables 4.2.6.8 and 6.1.1.4'
Cl Cl 0.3639 0.7018 'International Tables Vol C Tables 4.2.6.8 and 6.1.1.4'
Pd Pd 0.1215 3.9337 'International Tables Vol C Tables 4.2.6.8 and 6.1.1.4'

loop_
_geom_angle_atom_site_label_1
_geom_angle_atom_site_label_2
_geom_angle_atom_site_label_3
_geom_angle
_geom_angle_publ_flag
N1 PD1 N2 80.54(10) y
N1 PD1 CL1 93.08(8) y
N2 PD1 CL1 173.35(7) y
N1 PD1 CL2 179.18(7) y
N2 PD1 CL2 100.26(7) y
CL1 PD1 CL2 86.12(3) y
C8 N5 H5A 120 ?
C8 N5 H5B 120 ?
H5A N5 H5B 120 ?
C2 C3 C4 118.5(3) y
C2 C3 H3 120.8 ?
C4 C3 H3 120.8 ?
C6 N2 C8 114.4(3) y
C6 N2 PD1 112.61(19) y
C8 N2 PD1 133.0(2) y
N1 C5 C4 122.2(3) y
N1 C5 C6 115.8(3) y
C4 C5 C6 121.9(3) y
C1 N1 C5 118.7(3) y
C1 N1 PD1 126.4(2) y
C5 N1 PD1 114.9(2) y
C7 N3 C8 116.8(3) y
N5 C8 N3 118.0(3) y
N5 C8 N2 119.0(3) y
N3 C8 N2 123.0(3) y
C7 N6 H6A 120 ?
C7 N6 H6B 120 ?
H6A N6 H6B 120 ?
N6 C7 N3 118.8(3) y
N6 C7 N4 116.4(3) y
N3 C7 N4 124.7(3) y
C5 C4 C3 119.1(3) y
C5 C4 H4 120.4 ?
C3 C4 H4 120.4 ?
C3 C2 C1 120.0(3) y
C3 C2 H2 120 ?
C1 C2 H2 120 ?
N4 C6 N2 126.7(3) y
N4 C6 C5 117.4(3) y
N2 C6 C5 116.0(3) y
C6 N4 C7 114.4(3) y
N1 C1 C2 121.5(3) y
N1 C1 H1 119.3 ?
C2 C1 H1 119.3 ?

loop_
_geom_bond_atom_site_label_1
_geom_bond_atom_site_label_2
_geom_bond_distance
_geom_bond_publ_flag
Pd1 N1 2.029(2) y
Pd1 N2 2.087(2) y
Pd1 Cl1 2.2897(8) y
Pd1 Cl2 2.3041(7) y
N5 C8 1.315(4) y
N5 H5a 0.88 ?
N5 H5b 0.88 ?
C3 C2 1.377(5) y
C3 C4 1.385(5) y
C3 H3 0.95 ?
N2 C6 1.357(4) y
N2 C8 1.375(4) y
C5 N1 1.349(4) y
C5 C4 1.377(4) y
C5 C6 1.478(4) y
N1 C1 1.342(4) y
N3 C7 1.329(4) y
N3 C8 1.337(4) y
N6 C7 1.323(4) y
N6 H6a 0.88 ?
N6 H6b 0.88 ?
C7 N4 1.367(4) y
C4 H4 0.95 ?
C2 C1 1.383(4) y
C2 H2 0.95 ?
C6 N4 1.304(4) y
C1 H1 0.95 ?

loop_
_geom_hbond_atom_site_label_D
_geom_hbond_atom_site_label_H
_geom_hbond_atom_site_label_A
_geom_hbond_distance_DH
_geom_hbond_distance_HA
_geom_hbond_distance_DA
_geom_hbond_angle_DHA
_geom_hbond_site_symmetry_A
N5 H5A CL2 0.88 2.6 3.339(3) 142.5 2_656
N5 H5B CL2 0.88 2.18 3.031(3) 162.5 .
N6 H6A N3 0.88 2.15 3.023(4) 171.4 3_776
N6 H6B CL2 0.88 2.65 3.321(3) 133.9 4_675
